data_4340300
loop_
_publ_author_name
'Lumb, Isha'
'Hundal, Maninder Singh'
'Hundal, Geeta'

_publ_section_title
;
 Copper(II)-Catalyzed Disulfide Scission-Stepwise Aerobic Oxidative
 Cleavage to Sulfinate and Sulfonate and Reductive Anaerobic Cleavage to
 Thiols.
;
_journal_issue 14
_journal_name_full 'Inorganic chemistry'
_journal_page_first 7770
_journal_page_last 7779
_journal_paper_doi 10.1021/ic501141m
_journal_volume 53
_journal_year 2014
_chemical_formula_moiety 'C24 H18 N4 O6 S2'
_chemical_formula_sum 'C24 H18 N4 O6 S2'
_chemical_formula_weight 522.54
_chemical_name_systematic
;
 ?
;
_space_group_crystal_system triclinic
_space_group_IT_number 2
_space_group_name_Hall '-P 1'
_space_group_name_H-M_alt 'P -1'
_symmetry_space_group_name_Hall '-P 1'
_symmetry_space_group_name_H-M 'P -1'
_atom_sites_solution_hydrogens mixed
_audit_creation_method SHELXL-2013
_cell_angle_alpha 84.691(2)
_cell_angle_beta 81.7260(10)
_cell_angle_gamma 84.938(2)
_cell_formula_units_Z 2
_cell_length_a 7.2810(3)
_cell_length_b 12.1750(4)
_cell_length_c 12.5958(4)
_cell_measurement_reflns_used 6297
_cell_measurement_temperature 295(2)
_cell_measurement_theta_max 23.64
_cell_measurement_theta_min 2.25
_cell_volume 1097.02(7)
_computing_cell_refinement 'Bruker SAINT'
_computing_data_collection 'Bruker APEX2'
_computing_data_reduction 'Bruker SAINT'
_computing_molecular_graphics 'Bruker SHELXTL'
_computing_publication_material 'Bruker SHELXTL'
_computing_structure_refinement 'SHELXL-97 (Sheldrick, 2008)'
_computing_structure_solution 'SIR-92 (Altomare et. al., 1993)'
_diffrn_ambient_temperature 295(2)
_diffrn_measured_fraction_theta_full 0.969
_diffrn_measured_fraction_theta_max 0.997
_diffrn_measurement_device_type 'Bruker APEX-II CCD'
_diffrn_measurement_method '\f and \w scans'
_diffrn_radiation_type MoK\a
_diffrn_radiation_wavelength 0.71073
_diffrn_reflns_av_R_equivalents 0.0214
_diffrn_reflns_av_unetI/netI 0.0206
_diffrn_reflns_Laue_measured_fraction_full 0.969
_diffrn_reflns_Laue_measured_fraction_max 0.997
_diffrn_reflns_limit_h_max 8
_diffrn_reflns_limit_h_min -8
_diffrn_reflns_limit_k_max 14
_diffrn_reflns_limit_k_min -14
_diffrn_reflns_limit_l_max 14
_diffrn_reflns_limit_l_min -14
_diffrn_reflns_number 16358
_diffrn_reflns_point_group_measured_fraction_full 0.969
_diffrn_reflns_point_group_measured_fraction_max 0.997
_diffrn_reflns_theta_full 25.242
_diffrn_reflns_theta_max 24.998
_diffrn_reflns_theta_min 1.639
_exptl_absorpt_coefficient_mu 0.296
_exptl_absorpt_correction_T_max 0.745
_exptl_absorpt_correction_T_min 0.673
_exptl_absorpt_correction_type multi-scan
_exptl_absorpt_process_details
;
SADABS-2008/1 - Bruker AXS area detector scaling and absorption correction  
;
_exptl_crystal_density_diffrn 1.582
_exptl_crystal_F_000 540
_exptl_crystal_size_max 0.210
_exptl_crystal_size_mid 0.170
_exptl_crystal_size_min 0.090
_refine_diff_density_max 0.414
_refine_diff_density_min -0.992
_refine_diff_density_rms 0.134
_refine_ls_extinction_coef 0.073(12)
_refine_ls_extinction_expression Fc^*^=kFc[1+0.001xFc^2^\l^3^/sin(2\q)]^-1/4^
_refine_ls_extinction_method SHELXL
_refine_ls_goodness_of_fit_ref 1.105
_refine_ls_hydrogen_treatment mixed
_refine_ls_matrix_type full
_refine_ls_number_parameters 332
_refine_ls_number_reflns 3856
_refine_ls_number_restraints 6
_refine_ls_restrained_S_all 1.105
_refine_ls_R_factor_all 0.1057
_refine_ls_R_factor_gt 0.0923
_refine_ls_shift/su_max 0.000
_refine_ls_shift/su_mean 0.000
_refine_ls_structure_factor_coef Fsqd
_refine_ls_weighting_details 'w=1/[\s^2^(Fo^2^)+(0.1582P)^2^+1.1146P] where P=(Fo^2^+2Fc^2^)/3'
_refine_ls_weighting_scheme calc
_refine_ls_wR_factor_gt 0.2586
_refine_ls_wR_factor_ref 0.2706
_reflns_Friedel_coverage 0.000
_reflns_number_gt 3130
_reflns_number_total 3856
_reflns_threshold_expression 'I > 2\s(I)'
_cod_data_source_file ic501141m_si_002.cif
_cod_data_source_block shelx
_cod_depositor_comments 'Adding full bibliography for 4340297--4340301.cif.'
_cod_database_code 4340300
_shelx_space_group_comment
;
The symmetry employed for this shelxl refinement is uniquely defined
by the following loop, which should always be used as a source of
symmetry information in preference to the above space-group names.
They are only intended as comments.
;
_shelx_estimated_absorpt_t_min 0.940
_shelx_estimated_absorpt_t_max 0.974

loop_
_space_group_symop_operation_xyz
'x, y, z'
'-x, -y, -z'

loop_
_atom_site_label
_atom_site_type_symbol
_atom_site_fract_x
_atom_site_fract_y
_atom_site_fract_z
_atom_site_U_iso_or_equiv
_atom_site_adp_type
_atom_site_occupancy
_atom_site_site_symmetry_order
_atom_site_calc_flag
_atom_site_refinement_flags_posn
_atom_site_refinement_flags_adp
C1 C 0.9613(8) 0.3496(5) 0.5744(4) 0.0829(16) Uani 1 1 d . .
H1 H 0.9271 0.4186 0.6002 0.099 Uiso 1 1 calc R U
C2 C 0.9991(9) 0.2623(7) 0.6466(5) 0.0933(19) Uani 1 1 d . .
H2 H 0.9848 0.2716 0.7199 0.112 Uiso 1 1 calc R U
C3 C 1.0578(8) 0.1620(5) 0.6098(5) 0.0807(15) Uani 1 1 d . .
H3 H 1.0878 0.1020 0.6571 0.097 Uiso 1 1 calc R U
C4 C 1.0718(6) 0.1510(4) 0.5015(4) 0.0640(12) Uani 1 1 d . .
H4 H 1.1111 0.0833 0.4738 0.077 Uiso 1 1 calc R U
C5 C 1.0267(5) 0.2420(3) 0.4348(3) 0.0507(10) Uani 1 1 d . .
C6 C 1.0377(6) 0.2321(3) 0.3158(4) 0.0524(10) Uani 1 1 d . .
C7 C 0.9381(6) 0.3405(3) 0.1548(3) 0.0501(10) Uani 1 1 d . .
C8 C 1.0433(6) 0.2822(4) 0.0760(4) 0.0610(11) Uani 1 1 d . .
H8 H 1.1349 0.2287 0.0947 0.073 Uiso 1 1 calc R U
C9 C 1.0152(7) 0.3015(5) -0.0302(4) 0.0697(13) Uani 1 1 d . .
H9 H 1.0880 0.2611 -0.0822 0.084 Uiso 1 1 calc R U
C10 C 0.8803(7) 0.3800(5) -0.0599(4) 0.0713(13) Uani 1 1 d . .
H10 H 0.8606 0.3917 -0.1316 0.086 Uiso 1 1 calc R U
C11 C 0.7756(7) 0.4407(4) 0.0160(4) 0.0646(12) Uani 1 1 d . .
H11 H 0.6871 0.4955 -0.0043 0.078 Uiso 1 1 calc R U
C12 C 0.8008(6) 0.4208(4) 0.1240(4) 0.0544(10) Uani 1 1 d . .
C13 C 0.5546(9) 0.1971(6) -0.0819(4) 0.0831(16) Uani 1 1 d . .
H13 H 0.4864 0.2565 -0.1132 0.100 Uiso 1 1 calc R U
C14 C 0.6504(10) 0.1244(7) -0.1467(5) 0.093(2) Uani 1 1 d . .
H14 H 0.6455 0.1331 -0.2204 0.111 Uiso 1 1 calc R U
C15 C 0.7537(10) 0.0386(6) -0.1043(5) 0.093(2) Uani 1 1 d . .
H15 H 0.8244 -0.0114 -0.1481 0.111 Uiso 1 1 calc R U
C16 C 0.7520(7) 0.0266(4) 0.0056(5) 0.0736(14) Uani 1 1 d . .
H16 H 0.8189 -0.0329 0.0377 0.088 Uiso 1 1 calc R U
C17 C 0.6505(6) 0.1036(4) 0.0668(4) 0.0544(10) Uani 1 1 d . .
C18 C 0.6473(6) 0.0955(4) 0.1860(4) 0.0558(10) Uani 1 1 d . .
C19 C 0.5464(5) 0.2100(4) 0.3394(3) 0.0522(10) Uani 1 1 d . .
C20 C 0.5897(7) 0.1331(4) 0.4223(4) 0.0627(12) Uani 1 1 d . .
H20 H 0.6343 0.0616 0.4067 0.075 Uiso 1 1 calc R U
C21 C 0.5680(8) 0.1605(5) 0.5263(4) 0.0765(15) Uani 1 1 d . .
H21 H 0.5982 0.1078 0.5806 0.092 Uiso 1 1 calc R U
C22 C 0.5011(9) 0.2663(6) 0.5515(4) 0.0856(18) Uani 1 1 d . .
H22 H 0.4864 0.2846 0.6224 0.103 Uiso 1 1 calc R U
C23 C 0.4568(7) 0.3438(5) 0.4714(4) 0.0742(15) Uani 1 1 d . .
H23 H 0.4094 0.4143 0.4888 0.089 Uiso 1 1 calc R U
C24 C 0.4811(6) 0.3191(4) 0.3661(4) 0.0583(11) Uani 1 1 d . .
N1 N 0.9708(5) 0.3409(3) 0.4692(3) 0.0612(10) Uani 1 1 d . .
N2 N 0.9634(5) 0.3246(3) 0.2633(3) 0.0526(9) Uani 1 1 d D .
H2A H 0.895(6) 0.366(3) 0.310(3) 0.063 Uiso 1 1 d D U
N3 N 0.5512(6) 0.1897(3) 0.0243(3) 0.0646(10) Uani 1 1 d . .
N4 N 0.5684(5) 0.1869(3) 0.2318(3) 0.0524(8) Uani 1 1 d D .
H4A H 0.538(7) 0.239(3) 0.185(3) 0.063 Uiso 1 1 d D U
O1 O 1.1013(6) 0.1488(3) 0.2755(3) 0.0799(11) Uani 1 1 d . .
O2 O 0.7096(7) 0.0130(3) 0.2344(3) 0.0919(13) Uani 1 1 d . .
O3 O 0.7261(15) 0.5132(9) 0.3108(9) 0.231(5) Uani 1 1 d D .
O4 O 0.5611(18) 0.5823(9) 0.1586(12) 0.278(6) Uani 1 1 d D .
O5 O 0.363(3) 0.509(2) 0.329(3) 0.57(2) Uani 1 1 d D .
S1 S 0.6606(2) 0.50264(9) 0.21779(11) 0.0679(5) Uani 1 1 d D .
S2 S 0.42161(19) 0.42237(12) 0.26601(11) 0.0724(5) Uani 1 1 d D .
O6 O 0.396(3) 0.4008(17) 0.1673(15) 0.54(2) Uani 1 1 d D .

loop_
_atom_site_aniso_label
_atom_site_aniso_U_11
_atom_site_aniso_U_22
_atom_site_aniso_U_33
_atom_site_aniso_U_23
_atom_site_aniso_U_13
_atom_site_aniso_U_12
C1 0.091(4) 0.091(4) 0.066(3) -0.026(3) -0.009(3) 0.015(3)
C2 0.095(4) 0.127(5) 0.056(3) -0.012(3) -0.012(3) 0.013(4)
C3 0.074(3) 0.096(4) 0.068(3) 0.010(3) -0.012(3) 0.005(3)
C4 0.057(3) 0.068(3) 0.065(3) -0.003(2) -0.009(2) 0.004(2)
C5 0.042(2) 0.056(2) 0.054(2) -0.0053(18) -0.0027(17) -0.0038(17)
C6 0.046(2) 0.051(2) 0.061(2) -0.0092(19) -0.0065(18) -0.0045(17)
C7 0.047(2) 0.049(2) 0.054(2) -0.0024(17) -0.0030(17) -0.0117(17)
C8 0.053(2) 0.065(3) 0.062(3) -0.006(2) 0.004(2) -0.005(2)
C9 0.063(3) 0.084(3) 0.059(3) -0.009(2) 0.005(2) -0.007(3)
C10 0.067(3) 0.094(4) 0.054(3) -0.006(3) -0.006(2) -0.016(3)
C11 0.057(3) 0.074(3) 0.064(3) 0.004(2) -0.013(2) -0.012(2)
C12 0.051(2) 0.054(2) 0.059(2) -0.0033(19) -0.0065(18) -0.0132(18)
C13 0.096(4) 0.097(4) 0.058(3) 0.003(3) -0.016(3) -0.016(3)
C14 0.105(5) 0.120(5) 0.058(3) -0.019(3) -0.002(3) -0.039(4)
C15 0.102(5) 0.099(5) 0.079(4) -0.043(4) 0.018(3) -0.030(4)
C16 0.071(3) 0.065(3) 0.087(4) -0.027(3) 0.000(3) -0.010(2)
C17 0.048(2) 0.055(2) 0.062(3) -0.013(2) -0.0039(19) -0.0110(18)
C18 0.053(2) 0.053(2) 0.063(3) -0.011(2) -0.011(2) -0.0017(19)
C19 0.042(2) 0.061(2) 0.054(2) -0.0098(19) -0.0001(17) -0.0110(18)
C20 0.065(3) 0.064(3) 0.061(3) -0.001(2) -0.006(2) -0.019(2)
C21 0.086(4) 0.088(4) 0.058(3) 0.001(3) -0.006(2) -0.034(3)
C22 0.100(4) 0.108(5) 0.054(3) -0.011(3) 0.004(3) -0.052(4)
C23 0.070(3) 0.087(4) 0.068(3) -0.027(3) 0.010(2) -0.026(3)
C24 0.048(2) 0.067(3) 0.062(3) -0.017(2) 0.0010(19) -0.014(2)
N1 0.062(2) 0.063(2) 0.058(2) -0.0135(17) -0.0047(17) 0.0029(17)
N2 0.053(2) 0.0499(19) 0.054(2) -0.0078(15) -0.0052(15) -0.0003(15)
N3 0.065(2) 0.068(2) 0.060(2) -0.0055(19) -0.0057(18) -0.0057(19)
N4 0.0483(19) 0.056(2) 0.052(2) -0.0072(15) -0.0052(15) 0.0007(15)
O1 0.108(3) 0.061(2) 0.069(2) -0.0205(17) -0.0158(19) 0.0225(19)
O2 0.122(3) 0.070(2) 0.086(3) -0.015(2) -0.038(2) 0.027(2)
O3 0.209(10) 0.179(8) 0.293(13) -0.026(9) 0.008(9) -0.015(7)
O4 0.256(13) 0.185(9) 0.362(17) 0.031(10) -0.006(12) 0.035(9)
O5 0.32(2) 0.47(4) 0.84(6) -0.15(4) 0.21(3) 0.01(2)
S1 0.0883(10) 0.0445(7) 0.0695(8) -0.0060(5) -0.0158(6) 0.0120(6)
S2 0.0611(8) 0.0769(9) 0.0762(9) -0.0214(7) -0.0085(6) 0.0255(6)
O6 0.272(19) 0.277(19) 1.00(7) -0.15(3) 0.19(3) -0.001(16)

loop_
_atom_type_symbol
_atom_type_description
_atom_type_scat_dispersion_real
_atom_type_scat_dispersion_imag
_atom_type_scat_source
C C 0.0033 0.0016 'International Tables Vol C Tables 4.2.6.8 and 6.1.1.4'
H H 0.0000 0.0000 'International Tables Vol C Tables 4.2.6.8 and 6.1.1.4'
N N 0.0061 0.0033 'International Tables Vol C Tables 4.2.6.8 and 6.1.1.4'
O O 0.0106 0.0060 'International Tables Vol C Tables 4.2.6.8 and 6.1.1.4'
S S 0.1246 0.1234 'International Tables Vol C Tables 4.2.6.8 and 6.1.1.4'

loop_
_geom_angle_atom_site_label_1
_geom_angle_atom_site_label_2
_geom_angle_atom_site_label_3
_geom_angle
N1 C1 C2 123.5(6)
N1 C1 H1 118.3
C2 C1 H1 118.3
C3 C2 C1 119.1(5)
C3 C2 H2 120.4
C1 C2 H2 120.4
C2 C3 C4 118.6(5)
C2 C3 H3 120.7
C4 C3 H3 120.7
C5 C4 C3 118.5(5)
C5 C4 H4 120.7
C3 C4 H4 120.7
N1 C5 C4 123.7(4)
N1 C5 C6 116.5(4)
C4 C5 C6 119.8(4)
O1 C6 N2 125.8(4)
O1 C6 C5 121.7(4)
N2 C6 C5 112.5(4)
C8 C7 N2 123.1(4)
C8 C7 C12 118.0(4)
N2 C7 C12 118.9(4)
C7 C8 C9 121.2(5)
C7 C8 H8 119.4
C9 C8 H8 119.4
C10 C9 C8 120.6(5)
C10 C9 H9 119.7
C8 C9 H9 119.7
C11 C10 C9 119.8(5)
C11 C10 H10 120.1
C9 C10 H10 120.1
C10 C11 C12 120.2(5)
C10 C11 H11 119.9
C12 C11 H11 119.9
C11 C12 C7 120.2(4)
C11 C12 S1 117.7(4)
C7 C12 S1 122.0(3)
N3 C13 C14 124.1(6)
N3 C13 H13 118.0
C14 C13 H13 118.0
C13 C14 C15 119.5(6)
C13 C14 H14 120.2
C15 C14 H14 120.2
C14 C15 C16 118.4(6)
C14 C15 H15 120.8
C16 C15 H15 120.8
C17 C16 C15 118.9(6)
C17 C16 H16 120.5
C15 C16 H16 120.5
N3 C17 C16 122.5(5)
N3 C17 C18 116.6(4)
C16 C17 C18 120.9(4)
O2 C18 N4 124.9(4)
O2 C18 C17 121.7(4)
N4 C18 C17 113.3(4)
C20 C19 N4 123.6(4)
C20 C19 C24 117.8(4)
N4 C19 C24 118.5(4)
C21 C20 C19 121.2(5)
C21 C20 H20 119.4
C19 C20 H20 119.4
C20 C21 C22 120.4(5)
C20 C21 H21 119.8
C22 C21 H21 119.8
C23 C22 C21 119.7(5)
C23 C22 H22 120.1
C21 C22 H22 120.1
C22 C23 C24 121.1(5)
C22 C23 H23 119.5
C24 C23 H23 119.5
C23 C24 C19 119.8(5)
C23 C24 S2 119.2(4)
C19 C24 S2 121.0(3)
C5 N1 C1 116.5(4)
C6 N2 C7 127.7(4)
C6 N2 H2A 110(3)
C7 N2 H2A 119(3)
C13 N3 C17 116.6(5)
C18 N4 C19 129.2(4)
C18 N4 H4A 112(3)
C19 N4 H4A 119(3)
O3 S1 O4 127.6(8)
O3 S1 C12 117.2(5)
O4 S1 C12 106.6(7)
O3 S1 S2 103.6(5)
O4 S1 S2 89.6(6)
C12 S1 S2 106.27(15)
O6 S2 O5 134.0(18)
O6 S2 C24 123.5(9)
O5 S2 C24 99.8(15)
O6 S2 S1 95.7(9)
O5 S2 S1 86.3(10)
C24 S2 S1 104.87(15)

loop_
_geom_bond_atom_site_label_1
_geom_bond_atom_site_label_2
_geom_bond_distance
C1 N1 1.331(7)
C1 C2 1.369(9)
C1 H1 0.9300
C2 C3 1.358(9)
C2 H2 0.9300
C3 C4 1.372(7)
C3 H3 0.9300
C4 C5 1.372(6)
C4 H4 0.9300
C5 N1 1.327(6)
C5 C6 1.505(6)
C6 O1 1.202(5)
C6 N2 1.362(6)
C7 C8 1.376(6)
C7 N2 1.399(5)
C7 C12 1.405(6)
C8 C9 1.377(7)
C8 H8 0.9300
C9 C10 1.376(8)
C9 H9 0.9300
C10 C11 1.366(7)
C10 H10 0.9300
C11 C12 1.394(6)
C11 H11 0.9300
C12 S1 1.767(5)
C13 N3 1.329(7)
C13 C14 1.341(9)
C13 H13 0.9300
C14 C15 1.348(10)
C14 H14 0.9300
C15 C16 1.377(9)
C15 H15 0.9300
C16 C17 1.366(7)
C16 H16 0.9300
C17 N3 1.335(6)
C17 C18 1.492(6)
C18 O2 1.213(6)
C18 N4 1.346(6)
C19 C20 1.388(7)
C19 N4 1.393(5)
C19 C24 1.425(6)
C20 C21 1.365(7)
C20 H20 0.9300
C21 C22 1.384(9)
C21 H21 0.9300
C22 C23 1.369(9)
C22 H22 0.9300
C23 C24 1.370(7)
C23 H23 0.9300
C24 S2 1.768(5)
N2 H2A 0.88(4)
N4 H4A 0.86(4)
O3 S1 1.348(11)
O4 S1 1.385(11)
O5 S2 1.374(17)
S1 S2 2.059(2)
S2 O6 1.336(18)

loop_
_geom_torsion_atom_site_label_1
_geom_torsion_atom_site_label_2
_geom_torsion_atom_site_label_3
_geom_torsion_atom_site_label_4
_geom_torsion
N1 C1 C2 C3 3.1(10)
C1 C2 C3 C4 -1.9(9)
C2 C3 C4 C5 0.3(8)
C3 C4 C5 N1 0.4(7)
C3 C4 C5 C6 -179.0(4)
N1 C5 C6 O1 173.7(4)
C4 C5 C6 O1 -6.8(6)
N1 C5 C6 N2 -8.4(5)
C4 C5 C6 N2 171.1(4)
N2 C7 C8 C9 -179.2(4)
C12 C7 C8 C9 0.0(6)
C7 C8 C9 C10 -0.1(7)
C8 C9 C10 C11 1.2(8)
C9 C10 C11 C12 -2.1(7)
C10 C11 C12 C7 2.0(7)
C10 C11 C12 S1 179.9(4)
C8 C7 C12 C11 -0.9(6)
N2 C7 C12 C11 178.3(4)
C8 C7 C12 S1 -178.7(3)
N2 C7 C12 S1 0.5(5)
N3 C13 C14 C15 -1.3(10)
C13 C14 C15 C16 2.2(9)
C14 C15 C16 C17 -1.9(8)
C15 C16 C17 N3 0.7(7)
C15 C16 C17 C18 -178.8(4)
N3 C17 C18 O2 169.0(5)
C16 C17 C18 O2 -11.5(7)
N3 C17 C18 N4 -10.4(5)
C16 C17 C18 N4 169.1(4)
N4 C19 C20 C21 179.1(4)
C24 C19 C20 C21 0.9(6)
C19 C20 C21 C22 0.3(8)
C20 C21 C22 C23 -0.1(8)
C21 C22 C23 C24 -1.4(8)
C22 C23 C24 C19 2.6(7)
C22 C23 C24 S2 -180.0(4)
C20 C19 C24 C23 -2.3(6)
N4 C19 C24 C23 179.4(4)
C20 C19 C24 S2 -179.7(3)
N4 C19 C24 S2 2.0(5)
C4 C5 N1 C1 0.7(7)
C6 C5 N1 C1 -179.9(4)
C2 C1 N1 C5 -2.4(9)
O1 C6 N2 C7 3.0(7)
C5 C6 N2 C7 -174.8(4)
C8 C7 N2 C6 -24.8(6)
C12 C7 N2 C6 156.1(4)
C14 C13 N3 C17 0.0(8)
C16 C17 N3 C13 0.3(7)
C18 C17 N3 C13 179.7(4)
O2 C18 N4 C19 2.7(8)
C17 C18 N4 C19 -177.9(4)
C20 C19 N4 C18 -6.8(7)
C24 C19 N4 C18 171.4(4)
C11 C12 S1 O3 -156.5(6)
C7 C12 S1 O3 21.4(7)
C11 C12 S1 O4 -6.2(7)
C7 C12 S1 O4 171.7(7)
C11 C12 S1 S2 88.3(3)
C7 C12 S1 S2 -93.8(3)
C23 C24 S2 O6 -162.9(10)
C19 C24 S2 O6 14.5(11)
C23 C24 S2 O5 0.9(11)
C19 C24 S2 O5 178.3(10)
C23 C24 S2 S1 89.7(4)
C19 C24 S2 S1 -92.9(3)
